data_7124901
loop_
_publ_author_name
'Saikawa, Makoto'
'Nakamura, Takashi'
'Uchida, Junji'
'Yamamura, Masaki'
'Nabeshima, Tatsuya'

_publ_section_title
;
 Synthesis of figure-of-eight helical bisBODIPY macrocycles and their
 chiroptical properties.
;
_journal_issue 71
_journal_name_full 'Chemical communications (Cambridge, England)'
_journal_page_first 10727
_journal_page_last 10730
_journal_paper_doi 10.1039/c6cc05439k
_journal_volume 52
_journal_year 2016
_chemical_formula_sum 'C41 H30 B Cl3 N4 O2'
_chemical_formula_weight 727.85
_space_group_crystal_system triclinic
_space_group_IT_number 2
_space_group_name_Hall '-P 1'
_space_group_name_H-M_alt 'P -1'
_atom_sites_solution_hydrogens geom
_audit_creation_method SHELXL-2014/7
_audit_update_record
;
2016-06-17 deposited with the CCDC.
2016-07-21 downloaded from the CCDC.
;
_cell_angle_alpha 79.156(3)
_cell_angle_beta 84.922(4)
_cell_angle_gamma 73.193(3)
_cell_formula_units_Z 2
_cell_length_a 9.821(3)
_cell_length_b 12.383(3)
_cell_length_c 15.111(4)
_cell_measurement_reflns_used 5349
_cell_measurement_temperature 120(2)
_cell_measurement_theta_max 27.385
_cell_measurement_theta_min 2.397
_cell_volume 1726.7(8)
_computing_structure_refinement 'SHELXL-2014/7 (Sheldrick, 2014)'
_diffrn_ambient_temperature 120(2)
_diffrn_measured_fraction_theta_full 0.975
_diffrn_measured_fraction_theta_max 0.939
_diffrn_measurement_device_type 'Bruker APEX-II CCD'
_diffrn_measurement_method '\f and \w scans'
_diffrn_radiation_monochromator graphite
_diffrn_radiation_source 'fine-focus sealed tube'
_diffrn_radiation_type MoK\a
_diffrn_radiation_wavelength 0.71073
_diffrn_reflns_av_R_equivalents 0.0132
_diffrn_reflns_av_unetI/netI 0.0252
_diffrn_reflns_Laue_measured_fraction_full 0.975
_diffrn_reflns_Laue_measured_fraction_max 0.939
_diffrn_reflns_limit_h_max 12
_diffrn_reflns_limit_h_min -10
_diffrn_reflns_limit_k_max 16
_diffrn_reflns_limit_k_min -10
_diffrn_reflns_limit_l_max 19
_diffrn_reflns_limit_l_min -16
_diffrn_reflns_number 9794
_diffrn_reflns_point_group_measured_fraction_full 0.975
_diffrn_reflns_point_group_measured_fraction_max 0.939
_diffrn_reflns_theta_full 25.242
_diffrn_reflns_theta_max 27.463
_diffrn_reflns_theta_min 1.373
_exptl_absorpt_coefficient_mu 0.310
_exptl_absorpt_correction_T_max 0.7456
_exptl_absorpt_correction_T_min 0.6557
_exptl_absorpt_correction_type multi-scan
_exptl_absorpt_process_details
;    
 SADABS-2008/1 - Bruker AXS area detector scaling and absorption correction 
;
_exptl_crystal_colour purple
_exptl_crystal_density_diffrn 1.400
_exptl_crystal_description prism
_exptl_crystal_F_000 752
_exptl_crystal_size_max 0.100
_exptl_crystal_size_mid 0.040
_exptl_crystal_size_min 0.020
_refine_diff_density_max 1.216
_refine_diff_density_min -0.856
_refine_diff_density_rms 0.088
_refine_ls_extinction_method none
_refine_ls_goodness_of_fit_ref 1.746
_refine_ls_hydrogen_treatment constr
_refine_ls_matrix_type full
_refine_ls_number_parameters 463
_refine_ls_number_reflns 7427
_refine_ls_number_restraints 0
_refine_ls_restrained_S_all 1.746
_refine_ls_R_factor_all 0.0737
_refine_ls_R_factor_gt 0.0648
_refine_ls_shift/su_max 0.004
_refine_ls_shift/su_mean 0.000
_refine_ls_structure_factor_coef Fsqd
_refine_ls_weighting_details 'w=1/[\s^2^(Fo^2^)+(0.1000P)^2^] where P=(Fo^2^+2Fc^2^)/3'
_refine_ls_weighting_scheme calc
_refine_ls_wR_factor_gt 0.2141
_refine_ls_wR_factor_ref 0.2214
_reflns_Friedel_coverage 0.000
_reflns_number_gt 6271
_reflns_number_total 7427
_reflns_threshold_expression 'I > 2\s(I)'
_cod_data_source_file c6cc05439k2.cif
_cod_data_source_block bf2py_0m
_cod_database_code 7124901
_shelx_shelxl_version_number 2014/7
_shelx_space_group_comment
;
The symmetry employed for this shelxl refinement is uniquely defined
by the following loop, which should always be used as a source of
symmetry information in preference to the above space-group names.
They are only intended as comments.
;
_shelx_estimated_absorpt_t_min 0.970
_shelx_estimated_absorpt_t_max 0.994

loop_
_space_group_symop_operation_xyz
'x, y, z'
'-x, -y, -z'

loop_
_atom_site_label
_atom_site_type_symbol
_atom_site_fract_x
_atom_site_fract_y
_atom_site_fract_z
_atom_site_U_iso_or_equiv
_atom_site_adp_type
_atom_site_occupancy
_atom_site_site_symmetry_order
_atom_site_calc_flag
_atom_site_refinement_flags_posn
_atom_site_refinement_flags_adp
O1 O 0.47998(17) 0.66760(12) 0.16480(10) 0.0198(3) Uani 1 1 d . .
O2 O 0.44834(17) 0.66049(13) 0.32381(10) 0.0202(3) Uani 1 1 d . .
C1 C 0.1930(2) 0.69936(18) 0.31187(15) 0.0208(4) Uani 1 1 d . .
C2 C 0.8014(3) 0.32447(19) 0.07219(16) 0.0236(5) Uani 1 1 d . .
N1 N 0.5686(2) 0.79880(15) 0.22580(12) 0.0188(4) Uani 1 1 d . .
C3 C 0.6936(3) 0.2699(2) 0.07190(17) 0.0288(5) Uani 1 1 d . .
H1 H 0.6048 0.2955 0.1028 0.035 Uiso 1 1 calc R U
C4 C 0.1310(3) 0.3054(2) 0.43649(18) 0.0303(5) Uani 1 1 d . .
H2 H 0.0704 0.3429 0.3877 0.036 Uiso 1 1 calc R U
N2 N 0.3128(2) 0.83252(15) 0.23213(12) 0.0194(4) Uani 1 1 d . .
C5 C 0.4143(2) 0.99326(17) 0.20550(14) 0.0191(4) Uani 1 1 d . .
C6 C 0.2189(3) 0.36445(19) 0.46219(15) 0.0238(5) Uani 1 1 d . .
C7 C 0.5509(2) 0.91654(17) 0.21273(14) 0.0189(4) Uani 1 1 d . .
C8 C 0.7333(2) 0.63174(19) 0.18380(15) 0.0223(5) Uani 1 1 d . .
C9 C 0.3899(2) 1.11971(17) 0.18869(15) 0.0198(4) Uani 1 1 d . .
C10 C 0.6409(2) 0.49992(18) 0.12232(15) 0.0225(5) Uani 1 1 d . .
H30 H 0.5628 0.4804 0.1032 0.027 Uiso 1 1 calc R U
C11 C 0.2951(3) 0.95007(18) 0.21377(15) 0.0217(5) Uani 1 1 d . .
C12 C 0.3676(3) 1.2945(2) 0.24347(17) 0.0276(5) Uani 1 1 d . .
H4 H 0.3789 1.3326 0.2902 0.033 Uiso 1 1 calc R U
C13 C 0.9284(3) 0.2808(2) 0.0242(2) 0.0372(6) Uani 1 1 d . .
H5 H 1.0016 0.3174 0.0220 0.045 Uiso 1 1 calc R U
C14 C 0.2112(3) 0.48214(19) 0.41372(14) 0.0224(5) Uani 1 1 d . .
C15 C 0.7044(2) 0.74637(18) 0.20457(14) 0.0201(4) Uani 1 1 d . .
C16 C 0.0819(3) 0.91999(19) 0.25993(16) 0.0249(5) Uani 1 1 d . .
H6 H -0.0164 0.9312 0.2755 0.030 Uiso 1 1 calc R U
C17 C 0.1490(3) 1.00375(19) 0.22812(17) 0.0257(5) Uani 1 1 d . .
H7 H 0.1048 1.0839 0.2176 0.031 Uiso 1 1 calc R U
C18 C 0.8703(3) 0.5588(2) 0.17497(17) 0.0277(5) Uani 1 1 d . .
H8 H 0.9491 0.5789 0.1924 0.033 Uiso 1 1 calc R U
C19 C 0.2145(3) 0.1491(2) 0.54406(18) 0.0353(6) Uani 1 1 d . .
H9 H 0.2120 0.0752 0.5745 0.042 Uiso 1 1 calc R U
C20 C 0.8495(3) 0.1406(2) -0.01625(18) 0.0345(6) Uani 1 1 d . .
H10 H 0.8668 0.0756 -0.0449 0.041 Uiso 1 1 calc R U
C21 C 0.3423(2) 1.18346(18) 0.10451(15) 0.0216(5) Uani 1 1 d . .
C22 C 0.7185(3) 0.1791(2) 0.02624(18) 0.0308(5) Uani 1 1 d . .
H11 H 0.6459 0.1431 0.0240 0.037 Uiso 1 1 calc R U
Cl1 Cl 0.74501(10) 0.38172(7) 0.38787(7) 0.0593(3) Uani 1 1 d . .
C23 C 0.2673(3) 1.4893(2) 0.1491(2) 0.0358(6) Uani 1 1 d . .
H21 H 0.1680 1.5148 0.1705 0.054 Uiso 1 1 calc R U
H22 H 0.2755 1.5210 0.0850 0.054 Uiso 1 1 calc R U
H23 H 0.3275 1.5159 0.1835 0.054 Uiso 1 1 calc R U
C24 C 0.0788(3) 0.5554(2) 0.38501(15) 0.0241(5) Uani 1 1 d . .
H12 H -0.0049 0.5309 0.3994 0.029 Uiso 1 1 calc R U
C25 C 0.3319(3) 1.1280(2) 0.02619(16) 0.0288(5) Uani 1 1 d . .
H24 H 0.2315 1.1400 0.0147 0.043 Uiso 1 1 calc R U
H25 H 0.3790 1.0457 0.0402 0.043 Uiso 1 1 calc R U
H26 H 0.3784 1.1620 -0.0275 0.043 Uiso 1 1 calc R U
N3 N 0.1260(3) 0.19980(19) 0.47567(16) 0.0364(5) Uani 1 1 d . .
C26 C 0.1888(2) 0.81317(18) 0.26491(15) 0.0210(4) Uani 1 1 d . .
B1 B 0.4522(3) 0.7370(2) 0.23713(17) 0.0188(5) Uani 1 1 d . .
C27 C 0.3085(3) 0.1986(2) 0.57247(16) 0.0314(6) Uani 1 1 d . .
H13 H 0.3714 0.1577 0.6194 0.038 Uiso 1 1 calc R U
C28 C 0.4522(3) 1.1084(2) 0.35009(17) 0.0344(6) Uani 1 1 d . .
H27 H 0.4433 1.1616 0.3922 0.052 Uiso 1 1 calc R U
H28 H 0.5518 1.0633 0.3452 0.052 Uiso 1 1 calc R U
H29 H 0.3927 1.0570 0.3723 0.052 Uiso 1 1 calc R U
C29 C 0.6878(2) 0.93325(18) 0.19218(14) 0.0208(5) Uani 1 1 d . .
H14 H 0.7097 1.0045 0.1835 0.025 Uiso 1 1 calc R U
C30 C 0.7773(3) 0.42868(19) 0.11343(16) 0.0237(5) Uani 1 1 d . .
C31 C 0.3149(3) 1.35964(19) 0.16181(16) 0.0250(5) Uani 1 1 d . .
C32 C 0.3046(3) 1.30328(19) 0.09331(16) 0.0247(5) Uani 1 1 d . .
H15 H 0.2709 1.3469 0.0368 0.030 Uiso 1 1 calc R U
C33 C 0.3343(2) 0.51943(19) 0.39419(14) 0.0212(4) Uani 1 1 d . .
H31 H 0.4230 0.4715 0.4164 0.025 Uiso 1 1 calc R U
C34 C 0.3266(2) 0.62671(18) 0.34218(14) 0.0200(4) Uani 1 1 d . .
C35 C 0.7837(3) 0.82825(19) 0.18702(15) 0.0216(5) Uani 1 1 d . .
H17 H 0.8832 0.8135 0.1743 0.026 Uiso 1 1 calc R U
N4 N 0.9536(3) 0.1920(2) -0.01840(19) 0.0464(7) Uani 1 1 d . .
C36 C 0.8939(3) 0.4585(2) 0.14158(18) 0.0292(5) Uani 1 1 d . .
H18 H 0.9877 0.4095 0.1374 0.035 Uiso 1 1 calc R U
C37 C 0.0703(3) 0.66281(19) 0.33602(16) 0.0238(5) Uani 1 1 d . .
H19 H -0.0199 0.7128 0.3184 0.029 Uiso 1 1 calc R U
C38 C 0.3102(3) 0.3092(2) 0.53164(15) 0.0265(5) Uani 1 1 d . .
H20 H 0.3724 0.3455 0.5510 0.032 Uiso 1 1 calc R U
Cl2 Cl 0.80246(10) 0.17499(7) 0.31363(6) 0.0556(3) Uani 1 1 d . .
Cl3 Cl 0.70577(11) 0.17533(10) 0.50151(6) 0.0651(3) Uani 1 1 d . .
C39 C 0.4045(3) 1.17491(19) 0.25883(15) 0.0237(5) Uani 1 1 d . .
C40 C 0.6157(2) 0.60032(18) 0.15903(15) 0.0204(4) Uani 1 1 d . .
C41 C 0.8086(3) 0.2318(3) 0.4121(2) 0.0462(7) Uani 1 1 d . .
H32 H 0.9097 0.2102 0.4304 0.055 Uiso 1 1 calc R U

loop_
_atom_site_aniso_label
_atom_site_aniso_U_11
_atom_site_aniso_U_22
_atom_site_aniso_U_33
_atom_site_aniso_U_23
_atom_site_aniso_U_13
_atom_site_aniso_U_12
O1 0.0169(8) 0.0191(7) 0.0256(8) -0.0098(6) 0.0001(6) -0.0051(6)
O2 0.0161(8) 0.0214(7) 0.0249(8) -0.0054(6) 0.0002(6) -0.0073(6)
C1 0.0192(11) 0.0211(10) 0.0237(10) -0.0098(8) 0.0009(8) -0.0049(9)
C2 0.0217(12) 0.0205(10) 0.0289(11) -0.0082(8) 0.0017(9) -0.0046(9)
N1 0.0180(10) 0.0173(8) 0.0230(9) -0.0072(7) 0.0001(7) -0.0057(7)
C3 0.0234(13) 0.0263(11) 0.0384(13) -0.0124(10) 0.0072(10) -0.0077(10)
C4 0.0261(13) 0.0295(12) 0.0355(13) -0.0003(10) -0.0021(10) -0.0111(10)
N2 0.0179(10) 0.0172(8) 0.0251(9) -0.0074(7) 0.0004(7) -0.0059(7)
C5 0.0220(11) 0.0200(10) 0.0177(10) -0.0077(7) 0.0011(8) -0.0074(9)
C6 0.0202(12) 0.0266(11) 0.0244(11) -0.0047(9) 0.0035(9) -0.0073(9)
C7 0.0207(11) 0.0185(10) 0.0198(10) -0.0067(7) -0.0013(8) -0.0069(8)
C8 0.0186(11) 0.0230(10) 0.0270(11) -0.0085(8) 0.0013(9) -0.0064(9)
C9 0.0177(11) 0.0181(10) 0.0255(11) -0.0084(8) 0.0007(8) -0.0053(8)
C10 0.0193(11) 0.0226(10) 0.0283(11) -0.0094(8) 0.0015(9) -0.0074(9)
C11 0.0214(12) 0.0178(10) 0.0265(11) -0.0080(8) 0.0006(9) -0.0042(9)
C12 0.0280(13) 0.0257(11) 0.0346(12) -0.0169(9) 0.0032(10) -0.0101(10)
C13 0.0248(14) 0.0345(13) 0.0582(17) -0.0216(12) 0.0088(12) -0.0119(11)
C14 0.0222(12) 0.0260(11) 0.0205(10) -0.0049(8) 0.0005(9) -0.0086(9)
C15 0.0183(11) 0.0221(10) 0.0221(10) -0.0063(8) 0.0008(8) -0.0080(9)
C16 0.0184(12) 0.0227(11) 0.0338(12) -0.0090(9) 0.0026(9) -0.0046(9)
C17 0.0197(12) 0.0213(10) 0.0372(13) -0.0106(9) -0.0004(10) -0.0040(9)
C18 0.0165(11) 0.0287(11) 0.0423(14) -0.0149(10) -0.0001(10) -0.0077(9)
C19 0.0394(16) 0.0301(12) 0.0329(13) 0.0008(10) 0.0078(11) -0.0109(12)
C20 0.0334(15) 0.0349(13) 0.0394(14) -0.0193(11) 0.0051(11) -0.0099(11)
C21 0.0191(11) 0.0215(10) 0.0253(11) -0.0084(8) 0.0012(9) -0.0053(9)
C22 0.0289(14) 0.0267(12) 0.0396(14) -0.0101(10) 0.0009(11) -0.0101(10)
Cl1 0.0453(5) 0.0511(5) 0.0852(6) -0.0315(4) -0.0002(4) -0.0072(4)
C23 0.0302(14) 0.0189(11) 0.0589(17) -0.0125(11) 0.0028(12) -0.0053(10)
C24 0.0182(11) 0.0291(11) 0.0271(11) -0.0064(9) 0.0025(9) -0.0101(9)
C25 0.0343(14) 0.0259(11) 0.0272(12) -0.0087(9) -0.0058(10) -0.0059(10)
N3 0.0329(13) 0.0311(11) 0.0474(13) -0.0018(10) 0.0021(10) -0.0163(10)
C26 0.0163(11) 0.0225(10) 0.0258(11) -0.0094(8) -0.0001(8) -0.0050(9)
B1 0.0162(12) 0.0184(10) 0.0237(11) -0.0076(9) 0.0000(9) -0.0054(9)
C27 0.0373(15) 0.0309(12) 0.0207(11) -0.0001(9) -0.0001(10) -0.0040(11)
C28 0.0462(17) 0.0332(13) 0.0254(12) -0.0126(10) -0.0035(11) -0.0080(12)
C29 0.0224(12) 0.0230(10) 0.0205(10) -0.0057(8) -0.0012(8) -0.0103(9)
C30 0.0207(12) 0.0230(10) 0.0294(11) -0.0108(9) 0.0043(9) -0.0066(9)
C31 0.0185(11) 0.0212(10) 0.0378(13) -0.0110(9) 0.0062(10) -0.0078(9)
C32 0.0218(12) 0.0212(10) 0.0298(12) -0.0040(9) -0.0001(9) -0.0045(9)
C33 0.0188(11) 0.0258(11) 0.0209(10) -0.0071(8) -0.0010(8) -0.0069(9)
C34 0.0174(11) 0.0236(10) 0.0225(10) -0.0109(8) 0.0025(8) -0.0080(9)
C35 0.0186(11) 0.0263(11) 0.0238(10) -0.0064(8) -0.0002(8) -0.0111(9)
N4 0.0345(14) 0.0460(14) 0.0649(17) -0.0307(12) 0.0157(12) -0.0126(11)
C36 0.0152(11) 0.0276(11) 0.0457(14) -0.0155(10) 0.0032(10) -0.0031(9)
C37 0.0179(11) 0.0259(11) 0.0280(11) -0.0068(9) -0.0002(9) -0.0053(9)
C38 0.0271(13) 0.0321(12) 0.0209(11) -0.0069(9) 0.0018(9) -0.0087(10)
Cl2 0.0604(6) 0.0562(5) 0.0554(5) -0.0272(4) 0.0141(4) -0.0179(4)
Cl3 0.0690(7) 0.0968(7) 0.0505(5) -0.0272(5) 0.0090(4) -0.0498(6)
C39 0.0251(12) 0.0251(11) 0.0244(11) -0.0100(9) 0.0004(9) -0.0089(9)
C40 0.0164(11) 0.0207(10) 0.0251(11) -0.0078(8) 0.0022(8) -0.0053(8)
C41 0.0327(16) 0.0518(17) 0.0605(19) -0.0196(15) 0.0005(14) -0.0163(14)

loop_
_atom_type_symbol
_atom_type_description
_atom_type_scat_dispersion_real
_atom_type_scat_dispersion_imag
_atom_type_scat_source
C C 0.0033 0.0016 'International Tables Vol C Tables 4.2.6.8 and 6.1.1.4'
H H 0.0000 0.0000 'International Tables Vol C Tables 4.2.6.8 and 6.1.1.4'
N N 0.0061 0.0033 'International Tables Vol C Tables 4.2.6.8 and 6.1.1.4'
O O 0.0106 0.0060 'International Tables Vol C Tables 4.2.6.8 and 6.1.1.4'
B B 0.0013 0.0007 'International Tables Vol C Tables 4.2.6.8 and 6.1.1.4'
Cl Cl 0.1484 0.1585 'International Tables Vol C Tables 4.2.6.8 and 6.1.1.4'

loop_
_geom_angle_atom_site_label_1
_geom_angle_atom_site_label_2
_geom_angle_atom_site_label_3
_geom_angle
C40 O1 B1 114.57(17)
C34 O2 B1 114.90(17)
C37 C1 C34 119.3(2)
C37 C1 C26 122.9(2)
C34 C1 C26 117.5(2)
C13 C2 C3 116.0(2)
C13 C2 C30 121.7(2)
C3 C2 C30 122.0(2)
C15 N1 C7 108.73(17)
C15 N1 B1 121.85(17)
C7 N1 B1 127.56(19)
C22 C3 C2 119.3(2)
C22 C3 H1 120.3
C2 C3 H1 120.3
N3 C4 C6 124.9(2)
N3 C4 H2 117.6
C6 C4 H2 117.6
C26 N2 C11 108.89(19)
C26 N2 B1 122.05(18)
C11 N2 B1 127.64(18)
C7 C5 C11 119.27(19)
C7 C5 C9 122.39(19)
C11 C5 C9 118.3(2)
C38 C6 C4 117.9(2)
C38 C6 C14 123.1(2)
C4 C6 C14 119.0(2)
N1 C7 C5 120.27(19)
N1 C7 C29 106.90(19)
C5 C7 C29 131.6(2)
C18 C8 C40 118.9(2)
C18 C8 C15 123.7(2)
C40 C8 C15 116.7(2)
C39 C9 C21 120.54(19)
C39 C9 C5 119.8(2)
C21 C9 C5 119.49(18)
C30 C10 C40 121.3(2)
C30 C10 H30 119.3
C40 C10 H30 119.3
N2 C11 C5 120.2(2)
N2 C11 C17 107.04(19)
C5 C11 C17 130.9(2)
C31 C12 C39 122.1(2)
C31 C12 H4 119.0
C39 C12 H4 119.0
N4 C13 C2 124.7(2)
N4 C13 H5 117.6
C2 C13 H5 117.6
C33 C14 C24 119.9(2)
C33 C14 C6 121.0(2)
C24 C14 C6 119.0(2)
N1 C15 C35 109.18(19)
N1 C15 C8 116.78(19)
C35 C15 C8 132.2(2)
C17 C16 C26 106.6(2)
C17 C16 H6 126.7
C26 C16 H6 126.7
C16 C17 C11 108.2(2)
C16 C17 H7 125.9
C11 C17 H7 125.9
C36 C18 C8 121.6(2)
C36 C18 H8 119.2
C8 C18 H8 119.2
N3 C19 C27 123.7(2)
N3 C19 H9 118.1
C27 C19 H9 118.1
N4 C20 C22 122.2(2)
N4 C20 H10 118.9
C22 C20 H10 118.9
C32 C21 C9 118.6(2)
C32 C21 C25 119.0(2)
C9 C21 C25 122.41(19)
C3 C22 C20 119.8(2)
C3 C22 H11 120.1
C20 C22 H11 120.1
C31 C23 H21 109.5
C31 C23 H22 109.5
H21 C23 H22 109.5
C31 C23 H23 109.5
H21 C23 H23 109.5
H22 C23 H23 109.5
C37 C24 C14 120.0(2)
C37 C24 H12 120.0
C14 C24 H12 120.0
C21 C25 H24 109.5
C21 C25 H25 109.5
H24 C25 H25 109.5
C21 C25 H26 109.5
H24 C25 H26 109.5
H25 C25 H26 109.5
C4 N3 C19 115.8(2)
N2 C26 C16 108.89(19)
N2 C26 C1 117.4(2)
C16 C26 C1 132.4(2)
O2 B1 O1 108.13(17)
O2 B1 N2 107.09(18)
O1 B1 N2 115.66(19)
O2 B1 N1 115.32(18)
O1 B1 N1 106.14(17)
N2 B1 N1 104.78(17)
C19 C27 C38 119.4(2)
C19 C27 H13 120.3
C38 C27 H13 120.3
C39 C28 H27 109.5
C39 C28 H28 109.5
H27 C28 H28 109.5
C39 C28 H29 109.5
H27 C28 H29 109.5
H28 C28 H29 109.5
C35 C29 C7 108.18(19)
C35 C29 H14 125.9
C7 C29 H14 125.9
C10 C30 C36 119.2(2)
C10 C30 C2 120.2(2)
C36 C30 C2 120.6(2)
C32 C31 C12 118.4(2)
C32 C31 C23 120.8(2)
C12 C31 C23 120.8(2)
C31 C32 C21 121.9(2)
C31 C32 H15 119.0
C21 C32 H15 119.0
C34 C33 C14 120.2(2)
C34 C33 H31 119.9
C14 C33 H31 119.9
O2 C34 C33 118.9(2)
O2 C34 C1 121.50(19)
C33 C34 C1 119.6(2)
C29 C35 C15 106.5(2)
C29 C35 H17 126.7
C15 C35 H17 126.7
C13 N4 C20 117.8(2)
C18 C36 C30 119.8(2)
C18 C36 H18 120.1
C30 C36 H18 120.1
C24 C37 C1 121.0(2)
C24 C37 H19 119.5
C1 C37 H19 119.5
C6 C38 C27 118.3(2)
C6 C38 H20 120.9
C27 C38 H20 120.9
C12 C39 C9 118.4(2)
C12 C39 C28 120.1(2)
C9 C39 C28 121.4(2)
O1 C40 C10 118.7(2)
O1 C40 C8 122.11(19)
C10 C40 C8 119.1(2)
Cl1 C41 Cl2 109.05(19)
Cl1 C41 Cl3 110.66(18)
Cl2 C41 Cl3 110.39(16)
Cl1 C41 H32 108.9
Cl2 C41 H32 108.9
Cl3 C41 H32 108.9

loop_
_geom_bond_atom_site_label_1
_geom_bond_atom_site_label_2
_geom_bond_distance
O1 C40 1.358(3)
O1 B1 1.474(3)
O2 C34 1.367(3)
O2 B1 1.470(3)
C1 C37 1.402(3)
C1 C34 1.418(3)
C1 C26 1.444(3)
C2 C13 1.404(3)
C2 C3 1.411(3)
C2 C30 1.486(3)
N1 C15 1.343(3)
N1 C7 1.395(3)
N1 B1 1.530(3)
C3 C22 1.380(3)
C3 H1 0.9500
C4 N3 1.344(3)
C4 C6 1.400(3)
C4 H2 0.9500
N2 C26 1.343(3)
N2 C11 1.391(3)
N2 B1 1.526(3)
C5 C7 1.402(3)
C5 C11 1.408(3)
C5 C9 1.489(3)
C6 C38 1.384(3)
C6 C14 1.487(3)
C7 C29 1.417(3)
C8 C18 1.398(3)
C8 C40 1.420(3)
C8 C15 1.453(3)
C9 C39 1.403(3)
C9 C21 1.405(3)
C10 C30 1.386(3)
C10 C40 1.404(3)
C10 H30 0.9500
C11 C17 1.412(3)
C12 C31 1.392(4)
C12 C39 1.398(3)
C12 H4 0.9500
C13 N4 1.329(3)
C13 H5 0.9500
C14 C33 1.403(3)
C14 C24 1.404(3)
C15 C35 1.423(3)
C16 C17 1.376(3)
C16 C26 1.425(3)
C16 H6 0.9500
C17 H7 0.9500
C18 C36 1.379(3)
C18 H8 0.9500
C19 N3 1.348(4)
C19 C27 1.381(4)
C19 H9 0.9500
C20 N4 1.347(4)
C20 C22 1.382(4)
C20 H10 0.9500
C21 C32 1.402(3)
C21 C25 1.501(3)
C22 H11 0.9500
Cl1 C41 1.756(3)
C23 C31 1.516(3)
C23 H21 0.9800
C23 H22 0.9800
C23 H23 0.9800
C24 C37 1.379(3)
C24 H12 0.9500
C25 H24 0.9800
C25 H25 0.9800
C25 H26 0.9800
C27 C38 1.396(3)
C27 H13 0.9500
C28 C39 1.505(3)
C28 H27 0.9800
C28 H28 0.9800
C28 H29 0.9800
C29 C35 1.378(3)
C29 H14 0.9500
C30 C36 1.420(3)
C31 C32 1.378(3)
C32 H15 0.9500
C33 C34 1.396(3)
C33 H31 0.9500
C35 H17 0.9500
C36 H18 0.9500
C37 H19 0.9500
C38 H20 0.9500
Cl2 C41 1.774(3)
Cl3 C41 1.774(3)
C41 H32 1.0000

loop_
_geom_hbond_atom_site_label_D
_geom_hbond_atom_site_label_H
_geom_hbond_atom_site_label_A
_geom_hbond_distance_DH
_geom_hbond_distance_HA
_geom_hbond_distance_DA
_geom_hbond_angle_DHA
_geom_hbond_site_symmetry_A
C27 H13 N1 0.95 2.65 3.386(3) 134.9 2_666
C41 H32 N3 1.00 2.25 3.236(4) 168.1 1_655
C27 H13 N1 0.95 2.65 3.386(3) 134.9 2_666
C41 H32 N3 1.00 2.25 3.236(4) 168.1 1_655

loop_
_geom_torsion_atom_site_label_1
_geom_torsion_atom_site_label_2
_geom_torsion_atom_site_label_3
_geom_torsion_atom_site_label_4
_geom_torsion
C13 C2 C3 C22 0.3(4)
C30 C2 C3 C22 174.8(2)
N3 C4 C6 C38 1.7(4)
N3 C4 C6 C14 -178.8(2)
C15 N1 C7 C5 162.26(19)
B1 N1 C7 C5 -2.3(3)
C15 N1 C7 C29 -6.7(2)
B1 N1 C7 C29 -171.20(19)
C11 C5 C7 N1 1.5(3)
C9 C5 C7 N1 -178.06(19)
C11 C5 C7 C29 167.3(2)
C9 C5 C7 C29 -12.3(4)
C7 C5 C9 C39 -75.5(3)
C11 C5 C9 C39 104.9(3)
C7 C5 C9 C21 109.1(3)
C11 C5 C9 C21 -70.5(3)
C26 N2 C11 C5 160.4(2)
B1 N2 C11 C5 -6.0(3)
C26 N2 C11 C17 -6.0(3)
B1 N2 C11 C17 -172.4(2)
C7 C5 C11 N2 2.3(3)
C9 C5 C11 N2 -178.11(19)
C7 C5 C11 C17 165.0(2)
C9 C5 C11 C17 -15.4(4)
C3 C2 C13 N4 -1.6(4)
C30 C2 C13 N4 -176.1(3)
C38 C6 C14 C33 37.6(3)
C4 C6 C14 C33 -141.8(2)
C38 C6 C14 C24 -144.2(2)
C4 C6 C14 C24 36.3(3)
C7 N1 C15 C35 6.8(2)
B1 N1 C15 C35 172.41(19)
C7 N1 C15 C8 -159.51(19)
B1 N1 C15 C8 6.1(3)
C18 C8 C15 N1 -169.2(2)
C40 C8 C15 N1 20.0(3)
C18 C8 C15 C35 28.4(4)
C40 C8 C15 C35 -142.5(2)
C26 C16 C17 C11 -0.1(3)
N2 C11 C17 C16 3.7(3)
C5 C11 C17 C16 -160.7(2)
C40 C8 C18 C36 1.0(4)
C15 C8 C18 C36 -169.7(2)
C39 C9 C21 C32 -2.5(3)
C5 C9 C21 C32 172.9(2)
C39 C9 C21 C25 176.9(2)
C5 C9 C21 C25 -7.7(3)
C2 C3 C22 C20 1.9(4)
N4 C20 C22 C3 -3.1(4)
C33 C14 C24 C37 1.4(3)
C6 C14 C24 C37 -176.7(2)
C6 C4 N3 C19 -0.6(4)
C27 C19 N3 C4 -1.7(4)
C11 N2 C26 C16 5.9(3)
B1 N2 C26 C16 173.31(19)
C11 N2 C26 C1 -162.70(19)
B1 N2 C26 C1 4.7(3)
C17 C16 C26 N2 -3.6(3)
C17 C16 C26 C1 162.7(2)
C37 C1 C26 N2 -169.1(2)
C34 C1 C26 N2 17.4(3)
C37 C1 C26 C16 25.5(4)
C34 C1 C26 C16 -148.0(2)
C34 O2 B1 O1 -75.9(2)
C34 O2 B1 N2 49.3(2)
C34 O2 B1 N1 165.47(17)
C40 O1 B1 O2 -73.4(2)
C40 O1 B1 N2 166.54(17)
C40 O1 B1 N1 50.8(2)
C26 N2 B1 O2 -37.0(3)
C11 N2 B1 O2 127.8(2)
C26 N2 B1 O1 83.5(3)
C11 N2 B1 O1 -111.6(2)
C26 N2 B1 N1 -160.00(19)
C11 N2 B1 N1 4.9(3)
C15 N1 B1 O2 79.2(3)
C7 N1 B1 O2 -118.1(2)
C15 N1 B1 O1 -40.5(3)
C7 N1 B1 O1 122.2(2)
C15 N1 B1 N2 -163.36(19)
C7 N1 B1 N2 -0.7(3)
N3 C19 C27 C38 2.7(4)
N1 C7 C29 C35 4.0(2)
C5 C7 C29 C35 -163.2(2)
C40 C10 C30 C36 -0.4(4)
C40 C10 C30 C2 -178.4(2)
C13 C2 C30 C10 149.8(3)
C3 C2 C30 C10 -24.3(4)
C13 C2 C30 C36 -28.2(4)
C3 C2 C30 C36 157.7(2)
C39 C12 C31 C32 -2.6(4)
C39 C12 C31 C23 176.2(2)
C12 C31 C32 C21 1.5(4)
C23 C31 C32 C21 -177.3(2)
C9 C21 C32 C31 1.0(3)
C25 C21 C32 C31 -178.5(2)
C24 C14 C33 C34 -3.5(3)
C6 C14 C33 C34 174.7(2)
B1 O2 C34 C33 149.31(19)
B1 O2 C34 C1 -32.5(3)
C14 C33 C34 O2 -179.63(19)
C14 C33 C34 C1 2.2(3)
C37 C1 C34 O2 -177.07(19)
C26 C1 C34 O2 -3.3(3)
C37 C1 C34 C33 1.1(3)
C26 C1 C34 C33 174.83(19)
C7 C29 C35 C15 0.1(2)
N1 C15 C35 C29 -4.3(2)
C8 C15 C35 C29 159.2(2)
C2 C13 N4 C20 0.6(5)
C22 C20 N4 C13 1.8(5)
C8 C18 C36 C30 1.4(4)
C10 C30 C36 C18 -1.7(4)
C2 C30 C36 C18 176.3(2)
C14 C24 C37 C1 1.9(3)
C34 C1 C37 C24 -3.1(3)
C26 C1 C37 C24 -176.5(2)
C4 C6 C38 C27 -0.6(4)
C14 C6 C38 C27 180.0(2)
C19 C27 C38 C6 -1.5(4)
C31 C12 C39 C9 1.2(4)
C31 C12 C39 C28 -176.1(2)
C21 C9 C39 C12 1.4(3)
C5 C9 C39 C12 -173.9(2)
C21 C9 C39 C28 178.6(2)
C5 C9 C39 C28 3.3(3)
B1 O1 C40 C10 153.5(2)
B1 O1 C40 C8 -30.4(3)
C30 C10 C40 O1 179.0(2)
C30 C10 C40 C8 2.8(3)
C18 C8 C40 O1 -179.2(2)
C15 C8 C40 O1 -7.8(3)
C18 C8 C40 C10 -3.1(3)
C15 C8 C40 C10 168.3(2)
